data_4306818
loop_
_publ_author_name
'Christopher R. Graves'
'Anthony E. Vaughn'
'Eric J. Schelter'
'Brian L. Scott'
'Joe D. Thompson'
'David E. Morris'
'Jaqueline L. Kiplinger'

_publ_contact_author_address
;
Los Alamos National Laboratory
Los Alamos, NM 87545
USA
;
_publ_contact_author_email kiplinger@lanl.gov
_publ_contact_author_fax '+1 505 667 9905'
_publ_contact_author_name 'Jaqueline L. Kiplinger'
_publ_section_title
;
Probing the Chemistry, Electronic Structure and Redox Energetics in
Organometallic Pentavalent Uranium Complexes
;
_journal_name_full 'Inorganic Chemistry'
_journal_page_first 11879
_journal_page_last 11891
_journal_paper_doi 10.1021/ic8017375
_journal_volume 47
_journal_year 2008
_chemical_formula_sum 'C44 H57 N2 U'
_chemical_formula_weight 851.95
_chemical_name_systematic
; 
 ? 
;
_space_group_IT_number 61
_symmetry_cell_setting orthorhombic
_symmetry_space_group_name_Hall '-P 2ac 2ab'
_symmetry_space_group_name_H-M 'P b c a'
_atom_sites_solution_hydrogens geom
_atom_sites_solution_primary direct
_atom_sites_solution_secondary difmap
_audit_creation_method SHELXL-97
_cell_angle_alpha 90.00
_cell_angle_beta 90.00
_cell_angle_gamma 90.00
_cell_formula_units_Z 8
_cell_length_a 13.314(4)
_cell_length_b 16.936(5)
_cell_length_c 32.812(9)
_cell_measurement_reflns_used 1016
_cell_measurement_temperature 141(2)
_cell_measurement_theta_max 25.9595
_cell_measurement_theta_min 2.3075
_cell_volume 7399(4)
_computing_cell_refinement 'SAINT 4.05 (Bruker, 1996)'
_computing_data_collection 'SMART 4.210 (Bruker, 1996)'
_computing_data_reduction 'SAINT 4.05 (Bruker, 1996)'
_computing_molecular_graphics 'SHELXTL 6.10 (Bruker, 2001)'
_computing_publication_material 'SHELXTL 6.10 (Bruker, 2001)'
_computing_structure_refinement 'SHELXL-97 (Sheldrick, 1997)'
_computing_structure_solution 'SHELXS-97 (Sheldrick, 1997)'
_diffrn_ambient_temperature 120(1)
_diffrn_measured_fraction_theta_full 1.000
_diffrn_measured_fraction_theta_max 1.000
_diffrn_measurement_device_type 'Bruker D8 with APEXII CCD'
_diffrn_measurement_method '\w scans'
_diffrn_radiation_monochromator graphite
_diffrn_radiation_source 'fine-focus sealed tube'
_diffrn_radiation_type MoK\a
_diffrn_radiation_wavelength 0.71073
_diffrn_reflns_av_R_equivalents 0.1177
_diffrn_reflns_av_sigmaI/netI 0.0598
_diffrn_reflns_limit_h_max 17
_diffrn_reflns_limit_h_min -17
_diffrn_reflns_limit_k_max 21
_diffrn_reflns_limit_k_min -21
_diffrn_reflns_limit_l_max 42
_diffrn_reflns_limit_l_min -42
_diffrn_reflns_number 81313
_diffrn_reflns_theta_full 27.44
_diffrn_reflns_theta_max 27.44
_diffrn_reflns_theta_min 1.97
_diffrn_standards_decay_% 0
_diffrn_standards_interval_count 0
_diffrn_standards_interval_time 0
_diffrn_standards_number 0
_exptl_absorpt_coefficient_mu 4.420
_exptl_absorpt_correction_T_max 0.8788
_exptl_absorpt_correction_T_min 0.6662
_exptl_absorpt_correction_type multi-scan
_exptl_absorpt_process_details 'SADABS 2.03 (Sheldrick, 2001)'
_exptl_crystal_colour brown
_exptl_crystal_density_diffrn 1.530
_exptl_crystal_density_method 'not measured'
_exptl_crystal_description plate
_exptl_crystal_F_000 3416
_exptl_crystal_size_max 0.10
_exptl_crystal_size_mid 0.05
_exptl_crystal_size_min 0.03
_refine_diff_density_max 1.335
_refine_diff_density_min -1.787
_refine_diff_density_rms 0.141
_refine_ls_extinction_method none
_refine_ls_goodness_of_fit_ref 1.106
_refine_ls_hydrogen_treatment constr
_refine_ls_matrix_type full
_refine_ls_number_parameters 433
_refine_ls_number_reflns 8423
_refine_ls_number_restraints 0
_refine_ls_restrained_S_all 1.106
_refine_ls_R_factor_all 0.0835
_refine_ls_R_factor_gt 0.0503
_refine_ls_shift/su_max 0.001
_refine_ls_shift/su_mean 0.000
_refine_ls_structure_factor_coef Fsqd
_refine_ls_weighting_details 'calc w=1/[\s^2^(Fo^2^)+(0.0254P)^2^+0.0000P] where P=(Fo^2^+2Fc^2^)/3'
_refine_ls_weighting_scheme calc
_refine_ls_wR_factor_gt 0.0600
_refine_ls_wR_factor_ref 0.0659
_reflns_number_gt 6218
_reflns_number_total 8423
_reflns_threshold_expression >2sigma(I)
_cod_data_source_file ic8017375_si_002_2.cif
_cod_data_source_block xpl07
_cod_original_cell_volume 7398(4)
_cod_database_code 4306818

loop_
_symmetry_equiv_pos_as_xyz
'x, y, z'
'-x+1/2, -y, z+1/2'
'x+1/2, -y+1/2, -z'
'-x, y+1/2, -z+1/2'
'-x, -y, -z'
'x-1/2, y, -z-1/2'
'-x-1/2, y-1/2, z'
'x, -y-1/2, z-1/2'

loop_
_atom_site_label
_atom_site_type_symbol
_atom_site_fract_x
_atom_site_fract_y
_atom_site_fract_z
_atom_site_U_iso_or_equiv
_atom_site_adp_type
_atom_site_occupancy
_atom_site_symmetry_multiplicity
_atom_site_calc_flag
_atom_site_refinement_flags
_atom_site_disorder_assembly
_atom_site_disorder_group
U1 U 0.467064(13) 0.260028(9) 0.129205(5) 0.01206(5) Uani 1 1 d . . .
N2 N 0.6126(3) 0.2680(3) 0.09045(11) 0.0182(9) Uani 1 1 d . . .
N1 N 0.4938(3) 0.1500(2) 0.14686(11) 0.0119(9) Uani 1 1 d . . .
C34 C 0.7264(4) 0.2012(3) 0.13741(16) 0.0243(13) Uani 1 1 d . . .
H34 H 0.6704 0.1863 0.1536 0.029 Uiso 1 1 calc R . .
C33 C 0.7106(4) 0.2441(3) 0.10161(15) 0.0222(11) Uani 1 1 d . . .
C12 C 0.2756(4) 0.3070(3) 0.09952(16) 0.0179(12) Uani 1 1 d . . .
C36 C 0.9043(4) 0.1995(3) 0.12672(19) 0.0311(13) Uani 1 1 d . . .
H36 H 0.9697 0.1842 0.1351 0.037 Uiso 1 1 calc R . .
C22 C 0.5564(4) 0.0193(3) 0.12573(17) 0.0202(12) Uani 1 1 d . . .
C11 C 0.2624(3) 0.2351(3) 0.12074(14) 0.0173(11) Uani 1 1 d . . .
C4 C 0.4842(4) 0.4124(3) 0.16089(17) 0.0196(13) Uani 1 1 d . . .
C14 C 0.3545(4) 0.2096(3) 0.06331(16) 0.0149(11) Uani 1 1 d . . .
C15 C 0.3111(4) 0.1749(3) 0.09849(15) 0.0132(11) Uiso 1 1 d . . .
C21 C 0.5117(4) 0.0701(3) 0.15501(16) 0.0161(12) Uani 1 1 d . . .
C1 C 0.5539(4) 0.3163(3) 0.20082(15) 0.0162(12) Uani 1 1 d . . .
C28 C 0.5428(6) 0.0007(3) 0.05006(17) 0.0388(16) Uani 1 1 d . . .
H28A H 0.5621 -0.0550 0.0517 0.058 Uiso 1 1 calc R . .
H28B H 0.5641 0.0224 0.0237 0.058 Uiso 1 1 calc R . .
H28C H 0.4697 0.0054 0.0526 0.058 Uiso 1 1 calc R . .
C26 C 0.4849(4) 0.0380(3) 0.19366(15) 0.0187(12) Uani 1 1 d . . .
C2 C 0.4486(4) 0.3194(3) 0.20870(15) 0.0172(12) Uani 1 1 d . . .
C39 C 0.6077(4) 0.3046(3) 0.05133(16) 0.0196(12) Uani 1 1 d . . .
C20 C 0.3001(4) 0.0878(3) 0.10562(16) 0.0205(12) Uani 1 1 d . . .
H20A H 0.2427 0.0679 0.0900 0.031 Uiso 1 1 calc R . .
H20B H 0.2890 0.0780 0.1347 0.031 Uiso 1 1 calc R . .
H20C H 0.3614 0.0607 0.0968 0.031 Uiso 1 1 calc R . .
C23 C 0.5655(4) -0.0605(3) 0.13491(18) 0.0275(14) Uani 1 1 d . . .
H23 H 0.5939 -0.0948 0.1151 0.033 Uiso 1 1 calc R . .
C24 C 0.5351(5) -0.0918(3) 0.17130(17) 0.0311(13) Uani 1 1 d . . .
H24 H 0.5411 -0.1468 0.1764 0.037 Uiso 1 1 calc R . .
C38 C 0.7957(4) 0.2640(3) 0.07888(15) 0.0252(12) Uani 1 1 d . . .
H38 H 0.7885 0.2933 0.0544 0.030 Uiso 1 1 calc R . .
C25 C 0.4956(4) -0.0422(3) 0.20061(17) 0.0276(15) Uani 1 1 d . . .
H25 H 0.4753 -0.0635 0.2261 0.033 Uiso 1 1 calc R . .
C31 C 0.3359(4) 0.0729(3) 0.23695(17) 0.0289(14) Uani 1 1 d . . .
H31A H 0.2956 0.0819 0.2124 0.043 Uiso 1 1 calc R . .
H31B H 0.3129 0.1081 0.2587 0.043 Uiso 1 1 calc R . .
H31C H 0.3285 0.0178 0.2457 0.043 Uiso 1 1 calc R . .
C18 C 0.3510(5) 0.3498(3) 0.03052(17) 0.0265(14) Uani 1 1 d . . .
H18A H 0.4064 0.3316 0.0132 0.040 Uiso 1 1 calc R . .
H18B H 0.3678 0.4014 0.0422 0.040 Uiso 1 1 calc R . .
H18C H 0.2897 0.3544 0.0141 0.040 Uiso 1 1 calc R . .
C13 C 0.3340(4) 0.2912(3) 0.06448(17) 0.0180(12) Uani 1 1 d . . .
C35 C 0.8212(4) 0.1802(4) 0.14962(18) 0.0302(14) Uani 1 1 d . . .
H35 H 0.8297 0.1517 0.1743 0.036 Uiso 1 1 calc R . .
C30 C 0.4453(4) 0.0895(3) 0.22772(15) 0.0216(13) Uani 1 1 d . . .
H30 H 0.4501 0.1456 0.2184 0.026 Uiso 1 1 calc R . .
C27 C 0.5931(5) 0.0464(3) 0.08432(16) 0.0247(13) Uani 1 1 d . . .
H27 H 0.5756 0.1035 0.0811 0.030 Uiso 1 1 calc R . .
C3 C 0.4073(4) 0.3795(3) 0.18455(16) 0.0209(12) Uani 1 1 d . . .
C37 C 0.8900(4) 0.2414(4) 0.09168(17) 0.0316(13) Uani 1 1 d . . .
H37 H 0.9467 0.2554 0.0757 0.038 Uiso 1 1 calc R . .
C9 C 0.4734(5) 0.4831(3) 0.13290(17) 0.0310(13) Uani 1 1 d . . .
H9A H 0.4443 0.4661 0.1069 0.046 Uiso 1 1 calc R . .
H9B H 0.5397 0.5065 0.1280 0.046 Uiso 1 1 calc R . .
H9C H 0.4294 0.5223 0.1457 0.046 Uiso 1 1 calc R . .
C5 C 0.5760(4) 0.3741(3) 0.17150(16) 0.0193(12) Uani 1 1 d . . .
C19 C 0.3962(4) 0.1651(3) 0.02743(16) 0.0238(13) Uani 1 1 d . . .
H19A H 0.3473 0.1255 0.0184 0.036 Uiso 1 1 calc R . .
H19B H 0.4588 0.1388 0.0354 0.036 Uiso 1 1 calc R . .
H19C H 0.4097 0.2021 0.0051 0.036 Uiso 1 1 calc R . .
C7 C 0.3948(4) 0.2816(3) 0.24398(15) 0.0228(12) Uani 1 1 d . . .
H7A H 0.3663 0.3227 0.2615 0.034 Uiso 1 1 calc R . .
H7B H 0.4423 0.2496 0.2597 0.034 Uiso 1 1 calc R . .
H7C H 0.3406 0.2478 0.2337 0.034 Uiso 1 1 calc R . .
C17 C 0.2181(4) 0.3825(3) 0.10466(19) 0.0300(14) Uani 1 1 d . . .
H17A H 0.1765 0.3793 0.1292 0.045 Uiso 1 1 calc R . .
H17B H 0.1750 0.3910 0.0808 0.045 Uiso 1 1 calc R . .
H17C H 0.2653 0.4266 0.1073 0.045 Uiso 1 1 calc R . .
C8 C 0.3063(4) 0.4153(3) 0.19331(18) 0.0292(14) Uani 1 1 d . . .
H8A H 0.3076 0.4408 0.2201 0.044 Uiso 1 1 calc R . .
H8B H 0.2550 0.3738 0.1932 0.044 Uiso 1 1 calc R . .
H8C H 0.2904 0.4546 0.1724 0.044 Uiso 1 1 calc R . .
C10 C 0.6792(4) 0.4012(3) 0.15960(17) 0.0289(14) Uani 1 1 d . . .
H10A H 0.6973 0.4479 0.1756 0.043 Uiso 1 1 calc R . .
H10B H 0.6799 0.4146 0.1305 0.043 Uiso 1 1 calc R . .
H10C H 0.7276 0.3589 0.1649 0.043 Uiso 1 1 calc R . .
C32 C 0.5085(4) 0.0817(3) 0.26616(15) 0.0289(15) Uani 1 1 d . . .
H32A H 0.4973 0.0297 0.2784 0.043 Uiso 1 1 calc R . .
H32B H 0.4891 0.1229 0.2856 0.043 Uiso 1 1 calc R . .
H32C H 0.5797 0.0877 0.2592 0.043 Uiso 1 1 calc R . .
C6 C 0.6278(4) 0.2714(3) 0.22539(15) 0.0246(13) Uani 1 1 d . . .
H6A H 0.6948 0.2773 0.2134 0.037 Uiso 1 1 calc R . .
H6B H 0.6092 0.2154 0.2256 0.037 Uiso 1 1 calc R . .
H6C H 0.6282 0.2917 0.2534 0.037 Uiso 1 1 calc R . .
C44 C 0.6169(4) 0.2598(4) 0.01563(15) 0.0269(13) Uani 1 1 d . . .
H44 H 0.6249 0.2042 0.0174 0.032 Uiso 1 1 calc R . .
C16 C 0.1983(4) 0.2226(3) 0.15791(16) 0.0259(13) Uani 1 1 d . . .
H16A H 0.2412 0.2196 0.1821 0.039 Uiso 1 1 calc R . .
H16B H 0.1605 0.1732 0.1550 0.039 Uiso 1 1 calc R . .
H16C H 0.1512 0.2668 0.1608 0.039 Uiso 1 1 calc R . .
C40 C 0.5976(4) 0.3853(3) 0.04739(19) 0.0307(14) Uani 1 1 d . . .
H40 H 0.5921 0.4171 0.0712 0.037 Uiso 1 1 calc R . .
C43 C 0.6145(4) 0.2956(5) -0.02198(18) 0.0423(18) Uani 1 1 d . . .
H43 H 0.6211 0.2647 -0.0460 0.051 Uiso 1 1 calc R . .
C29 C 0.7068(5) 0.0379(4) 0.07962(18) 0.0348(16) Uani 1 1 d . . .
H29A H 0.7405 0.0638 0.1026 0.052 Uiso 1 1 calc R . .
H29B H 0.7281 0.0626 0.0541 0.052 Uiso 1 1 calc R . .
H29C H 0.7246 -0.0183 0.0792 0.052 Uiso 1 1 calc R . .
C41 C 0.5952(5) 0.4208(4) 0.0096(2) 0.0435(18) Uani 1 1 d . . .
H41 H 0.5886 0.4765 0.0076 0.052 Uiso 1 1 calc R . .
C42 C 0.6024(5) 0.3765(5) -0.0249(2) 0.047(2) Uani 1 1 d . . .
H42 H 0.5991 0.4011 -0.0509 0.056 Uiso 1 1 calc R . .

loop_
_atom_site_aniso_label
_atom_site_aniso_U_11
_atom_site_aniso_U_22
_atom_site_aniso_U_33
_atom_site_aniso_U_23
_atom_site_aniso_U_13
_atom_site_aniso_U_12
U1 0.01129(7) 0.01190(8) 0.01297(8) -0.00094(8) -0.00005(9) 0.00005(8)
N2 0.018(2) 0.025(2) 0.012(2) 0.0023(19) 0.0011(17) -0.002(2)
N1 0.011(2) 0.021(2) 0.0032(18) -0.0002(16) -0.0009(16) 0.0002(16)
C34 0.021(3) 0.037(3) 0.015(3) 0.001(2) 0.000(2) 0.001(3)
C33 0.015(3) 0.030(3) 0.022(3) -0.006(3) -0.001(2) -0.003(3)
C12 0.011(3) 0.016(3) 0.027(3) 0.001(2) -0.001(2) 0.000(2)
C36 0.016(3) 0.039(3) 0.038(4) 0.000(3) -0.009(3) 0.005(2)
C22 0.016(3) 0.025(3) 0.020(3) -0.003(2) -0.010(2) 0.008(2)
C11 0.013(2) 0.019(3) 0.020(3) 0.001(2) -0.003(2) -0.001(2)
C4 0.020(3) 0.014(2) 0.025(3) -0.003(2) 0.000(3) -0.003(2)
C14 0.014(3) 0.016(2) 0.015(3) 0.000(2) -0.004(2) -0.002(2)
C21 0.014(3) 0.020(3) 0.014(3) 0.003(2) -0.004(2) 0.002(2)
C1 0.013(3) 0.019(2) 0.017(3) -0.004(2) 0.000(2) -0.003(2)
C28 0.058(5) 0.034(3) 0.025(3) -0.007(2) -0.005(4) 0.019(4)
C26 0.019(3) 0.017(2) 0.020(3) 0.004(2) -0.006(2) 0.002(2)
C2 0.021(4) 0.017(2) 0.013(3) -0.0059(19) 0.002(2) -0.007(2)
C39 0.008(3) 0.034(3) 0.017(3) 0.003(2) 0.004(2) -0.002(2)
C20 0.025(3) 0.013(3) 0.024(3) 0.005(2) -0.007(3) -0.001(2)
C23 0.029(3) 0.022(3) 0.031(3) -0.004(3) -0.010(3) 0.010(2)
C24 0.036(4) 0.017(3) 0.040(3) 0.004(2) -0.010(4) 0.004(3)
C38 0.025(3) 0.029(3) 0.022(3) 0.000(3) 0.002(2) 0.000(3)
C25 0.037(4) 0.021(3) 0.024(3) 0.009(2) -0.006(3) 0.001(2)
C31 0.031(4) 0.033(3) 0.022(3) 0.004(3) 0.002(3) -0.006(3)
C18 0.029(4) 0.022(3) 0.029(4) 0.007(2) -0.008(3) -0.003(3)
C13 0.014(3) 0.016(3) 0.024(3) 0.004(2) -0.006(3) -0.003(2)
C35 0.020(3) 0.046(4) 0.025(3) 0.005(3) -0.005(3) 0.004(3)
C30 0.024(4) 0.023(3) 0.018(3) 0.005(2) 0.003(2) -0.001(2)
C27 0.032(4) 0.025(3) 0.017(3) -0.003(2) -0.001(3) 0.008(3)
C3 0.018(3) 0.018(3) 0.026(3) -0.013(2) -0.001(3) -0.001(2)
C37 0.015(3) 0.044(4) 0.036(3) -0.006(3) 0.007(2) -0.002(3)
C9 0.041(4) 0.020(2) 0.032(3) -0.004(2) -0.001(4) 0.002(3)
C5 0.022(3) 0.018(3) 0.018(3) -0.007(2) -0.003(2) -0.007(2)
C19 0.025(4) 0.031(3) 0.016(3) -0.003(2) -0.004(3) 0.002(3)
C7 0.021(3) 0.028(3) 0.019(3) -0.007(2) 0.004(2) -0.003(2)
C17 0.028(4) 0.023(3) 0.039(4) 0.000(3) -0.005(3) 0.006(3)
C8 0.026(4) 0.028(3) 0.034(4) -0.011(3) 0.000(3) 0.006(3)
C10 0.024(4) 0.036(3) 0.027(3) -0.002(3) 0.001(3) -0.014(3)
C32 0.037(4) 0.034(3) 0.016(3) 0.004(2) -0.006(3) 0.000(3)
C6 0.013(3) 0.039(3) 0.021(3) -0.001(3) -0.003(2) -0.004(3)
C44 0.013(3) 0.044(4) 0.024(3) 0.001(3) 0.002(2) 0.001(3)
C16 0.019(3) 0.031(3) 0.028(3) -0.001(2) 0.004(2) -0.003(2)
C40 0.016(3) 0.038(4) 0.038(4) 0.011(3) 0.002(3) -0.006(3)
C43 0.014(3) 0.093(6) 0.020(3) 0.006(3) -0.001(3) -0.001(3)
C29 0.035(4) 0.039(4) 0.030(4) 0.003(3) 0.007(3) 0.020(3)
C41 0.024(4) 0.052(4) 0.054(5) 0.031(4) -0.005(3) -0.003(3)
C42 0.020(4) 0.088(6) 0.031(4) 0.037(4) -0.002(3) -0.006(4)

loop_
_atom_type_symbol
_atom_type_description
_atom_type_scat_dispersion_real
_atom_type_scat_dispersion_imag
_atom_type_scat_source
C C 0.0033 0.0016 'International Tables Vol C Tables 4.2.6.8 and 6.1.1.4'
H H 0.0000 0.0000 'International Tables Vol C Tables 4.2.6.8 and 6.1.1.4'
N N 0.0061 0.0033 'International Tables Vol C Tables 4.2.6.8 and 6.1.1.4'
U U -9.6767 9.6646 'International Tables Vol C Tables 4.2.6.8 and 6.1.1.4'
O O 0.0106 0.0060 'International Tables Vol C Tables 4.2.6.8 and 6.1.1.4'

loop_
_geom_angle_atom_site_label_1
_geom_angle_atom_site_label_2
_geom_angle_atom_site_label_3
_geom_angle
_geom_angle_site_symmetry_1
_geom_angle_site_symmetry_3
_geom_angle_publ_flag
N1 U1 N2 93.73(15) . . ?
N1 U1 C15 75.36(15) . . ?
N2 U1 C15 117.70(15) . . ?
N1 U1 C14 92.02(15) . . ?
N2 U1 C14 92.41(15) . . ?
C15 U1 C14 29.95(14) . . ?
N1 U1 C11 93.60(15) . . ?
N2 U1 C11 140.77(14) . . ?
C15 U1 C11 29.78(14) . . ?
C14 U1 C11 48.85(15) . . ?
N1 U1 C5 114.38(16) . . ?
N2 U1 C5 78.35(15) . . ?
C15 U1 C5 161.63(15) . . ?
C14 U1 C5 152.31(15) . . ?
C11 U1 C5 131.85(15) . . ?
N1 U1 C1 90.03(15) . . ?
N2 U1 C1 95.50(14) . . ?
C15 U1 C1 144.08(15) . . ?
C14 U1 C1 171.69(15) . . ?
C11 U1 C1 122.98(14) . . ?
C5 U1 C1 29.20(14) . . ?
N1 U1 C4 138.16(15) . . ?
N2 U1 C4 94.70(16) . . ?
C15 U1 C4 133.63(15) . . ?
C14 U1 C4 128.38(15) . . ?
C11 U1 C4 104.96(15) . . ?
C5 U1 C4 29.63(15) . . ?
C1 U1 C4 48.40(15) . . ?
N1 U1 C2 94.64(15) . . ?
N2 U1 C2 124.17(15) . . ?
C15 U1 C2 117.84(15) . . ?
C14 U1 C2 142.15(16) . . ?
C11 U1 C2 93.51(15) . . ?
C5 U1 C2 48.27(15) . . ?
C1 U1 C2 29.56(15) . . ?
C4 U1 C2 47.92(15) . . ?
N1 U1 C13 120.60(15) . . ?
N2 U1 C13 95.79(15) . . ?
C15 U1 C13 48.69(14) . . ?
C14 U1 C13 29.22(14) . . ?
C11 U1 C13 48.26(15) . . ?
C5 U1 C13 124.98(15) . . ?
C1 U1 C13 146.42(15) . . ?
C4 U1 C13 99.17(15) . . ?
C2 U1 C13 125.38(16) . . ?
N1 U1 C3 122.28(16) . . ?
N2 U1 C3 122.96(15) . . ?
C15 U1 C3 113.66(15) . . ?
C14 U1 C3 124.72(16) . . ?
C11 U1 C3 84.06(15) . . ?
C5 U1 C3 48.06(17) . . ?
C1 U1 C3 48.07(15) . . ?
C4 U1 C3 28.84(15) . . ?
C2 U1 C3 28.79(15) . . ?
C13 U1 C3 99.98(16) . . ?
N1 U1 C12 121.58(15) . . ?
N2 U1 C12 122.99(15) . . ?
C15 U1 C12 48.47(14) . . ?
C14 U1 C12 48.13(15) . . ?
C11 U1 C12 29.11(13) . . ?
C5 U1 C12 116.33(15) . . ?
C1 U1 C12 124.43(15) . . ?
C4 U1 C12 86.70(15) . . ?
C2 U1 C12 98.03(16) . . ?
C13 U1 C12 28.94(15) . . ?
C3 U1 C12 76.59(16) . . ?
C33 N2 C39 113.5(4) . . ?
C33 N2 U1 127.7(3) . . ?
C39 N2 U1 118.7(3) . . ?
C21 N1 U1 174.0(3) . . ?
C35 C34 C33 121.3(5) . . ?
C38 C33 C34 116.9(5) . . ?
C38 C33 N2 122.7(5) . . ?
C34 C33 N2 120.3(5) . . ?
C11 C12 C13 107.8(4) . . ?
C11 C12 C17 128.0(5) . . ?
C13 C12 C17 122.2(5) . . ?
C11 C12 U1 72.7(3) . . ?
C13 C12 U1 74.5(3) . . ?
C17 C12 U1 131.1(4) . . ?
C37 C36 C35 118.1(5) . . ?
C23 C22 C21 118.6(5) . . ?
C23 C22 C27 117.4(5) . . ?
C21 C22 C27 124.0(4) . . ?
C15 C11 C12 108.1(4) . . ?
C15 C11 C16 125.3(4) . . ?
C12 C11 C16 126.3(4) . . ?
C15 C11 U1 73.2(3) . . ?
C12 C11 U1 78.2(3) . . ?
C16 C11 U1 119.9(3) . . ?
C3 C4 C5 108.1(5) . . ?
C3 C4 C9 125.5(5) . . ?
C5 C4 C9 126.0(5) . . ?
C3 C4 U1 77.2(3) . . ?
C5 C4 U1 75.0(3) . . ?
C9 C4 U1 119.8(3) . . ?
C13 C14 C15 107.8(5) . . ?
C13 C14 C19 125.7(5) . . ?
C15 C14 C19 125.4(4) . . ?
C13 C14 U1 77.3(3) . . ?
C15 C14 U1 73.3(3) . . ?
C19 C14 U1 124.5(4) . . ?
C11 C15 C14 108.0(4) . . ?
C11 C15 C20 125.8(5) . . ?
C14 C15 C20 125.0(4) . . ?
C11 C15 U1 77.1(3) . . ?
C14 C15 U1 76.7(3) . . ?
C20 C15 U1 122.5(3) . . ?
N1 C21 C22 121.8(4) . . ?
N1 C21 C26 119.8(4) . . ?
C22 C21 C26 118.4(4) . . ?
C5 C1 C2 107.7(4) . . ?
C5 C1 C6 126.3(5) . . ?
C2 C1 C6 124.9(5) . . ?
C5 C1 U1 75.4(3) . . ?
C2 C1 U1 76.0(3) . . ?
C6 C1 U1 124.0(3) . . ?
C25 C26 C21 119.7(5) . . ?
C25 C26 C30 118.7(5) . . ?
C21 C26 C30 121.6(4) . . ?
C3 C2 C1 108.0(4) . . ?
C3 C2 C7 123.9(5) . . ?
C1 C2 C7 126.3(5) . . ?
C3 C2 U1 76.6(3) . . ?
C1 C2 U1 74.5(3) . . ?
C7 C2 U1 127.2(3) . . ?
C40 C39 C44 117.8(5) . . ?
C40 C39 N2 121.3(5) . . ?
C44 C39 N2 120.9(5) . . ?
C24 C23 C22 122.7(5) . . ?
C23 C24 C25 119.0(5) . . ?
C37 C38 C33 120.6(5) . . ?
C24 C25 C26 121.4(5) . . ?
C14 C13 C12 108.3(5) . . ?
C14 C13 C18 126.6(5) . . ?
C12 C13 C18 123.9(5) . . ?
C14 C13 U1 73.5(3) . . ?
C12 C13 U1 76.6(3) . . ?
C18 C13 U1 125.9(4) . . ?
C34 C35 C36 121.2(6) . . ?
C26 C30 C31 112.1(5) . . ?
C26 C30 C32 111.7(4) . . ?
C31 C30 C32 110.5(4) . . ?
C22 C27 C28 111.5(5) . . ?
C22 C27 C29 112.4(4) . . ?
C28 C27 C29 108.3(5) . . ?
C4 C3 C2 108.4(5) . . ?
C4 C3 C8 126.8(5) . . ?
C2 C3 C8 122.4(5) . . ?
C4 C3 U1 74.0(3) . . ?
C2 C3 U1 74.6(3) . . ?
C8 C3 U1 131.5(4) . . ?
C36 C37 C38 121.9(5) . . ?
C1 C5 C4 107.7(5) . . ?
C1 C5 C10 125.7(5) . . ?
C4 C5 C10 125.6(5) . . ?
C1 C5 U1 75.4(3) . . ?
C4 C5 U1 75.4(3) . . ?
C10 C5 U1 124.0(3) . . ?
C43 C44 C39 120.7(6) . . ?
C41 C40 C39 121.2(6) . . ?
C44 C43 C42 120.1(6) . . ?
C42 C41 C40 120.4(6) . . ?
C41 C42 C43 119.8(6) . . ?

loop_
_geom_bond_atom_site_label_1
_geom_bond_atom_site_label_2
_geom_bond_distance
_geom_bond_site_symmetry_2
_geom_bond_publ_flag
U1 N1 1.984(4) . ?
U1 N2 2.322(4) . ?
U1 C15 2.722(5) . ?
U1 C14 2.766(5) . ?
U1 C11 2.771(5) . ?
U1 C5 2.786(5) . ?
U1 C1 2.787(5) . ?
U1 C4 2.791(5) . ?
U1 C2 2.806(5) . ?
U1 C13 2.815(5) . ?
U1 C3 2.832(5) . ?
U1 C12 2.842(5) . ?
N2 C33 1.415(6) . ?
N2 C39 1.427(6) . ?
N1 C21 1.399(6) . ?
C34 C35 1.371(7) . ?
C34 C33 1.397(7) . ?
C33 C38 1.397(7) . ?
C12 C11 1.412(7) . ?
C12 C13 1.414(8) . ?
C12 C17 1.501(7) . ?
C36 C37 1.364(8) . ?
C36 C35 1.377(8) . ?
C22 C23 1.391(7) . ?
C22 C21 1.421(7) . ?
C22 C27 1.515(7) . ?
C11 C15 1.413(7) . ?
C11 C16 1.504(7) . ?
C4 C3 1.401(7) . ?
C4 C5 1.426(7) . ?
C4 C9 1.516(7) . ?
C14 C13 1.408(7) . ?
C14 C15 1.419(7) . ?
C14 C19 1.504(7) . ?
C15 C20 1.500(6) . ?
C21 C26 1.425(7) . ?
C1 C5 1.405(7) . ?
C1 C2 1.427(7) . ?
C1 C6 1.482(7) . ?
C28 C27 1.520(8) . ?
C26 C25 1.384(7) . ?
C26 C30 1.513(7) . ?
C2 C3 1.402(7) . ?
C2 C7 1.504(7) . ?
C39 C40 1.380(8) . ?
C39 C44 1.401(7) . ?
C23 C24 1.368(8) . ?
C24 C25 1.381(8) . ?
C38 C37 1.378(7) . ?
C31 C30 1.514(7) . ?
C18 C13 1.509(7) . ?
C30 C32 1.521(7) . ?
C27 C29 1.528(8) . ?
C3 C8 1.503(7) . ?
C5 C10 1.500(7) . ?
C44 C43 1.375(8) . ?
C40 C41 1.378(8) . ?
C43 C42 1.383(9) . ?
C41 C42 1.361(10) . ?
